data_7018500
loop_
_publ_author_name
'Matsumoto, Jun'
'Suzuki, Tatsuya'
'Kajita, Yuji'
'Masuda, Hideki'

_publ_section_title
;
 Synthesis and characterization of cobalt(ii) complexes with tripodal
 polypyridine ligand bearing pivalamide groups. Selective formation of
 six- and seven-coordinate cobalt(ii) complexes.
;
_journal_issue 14
_journal_name_full 'Dalton transactions (Cambridge, England : 2003)'
_journal_page_first 4107
_journal_page_last 4117
_journal_paper_doi 10.1039/c2dt12056a
_journal_volume 41
_journal_year 2012
_chemical_formula_moiety 'C29 H40 Co N6 O3, 2(Cl O4)'
_chemical_formula_sum 'C29 H40 Cl2 Co N6 O11'
_chemical_formula_weight 778.51
_space_group_IT_number 14
_symmetry_cell_setting monoclinic
_symmetry_Int_Tables_number 14
_symmetry_space_group_name_Hall '-P 2ybc'
_symmetry_space_group_name_H-M 'P 1 21/c 1'
_cell_angle_alpha 90.0000
_cell_angle_beta 100.8127(18)
_cell_angle_gamma 90.0000
_cell_formula_units_Z 4
_cell_length_a 15.481(2)
_cell_length_b 11.3452(16)
_cell_length_c 19.959(3)
_cell_measurement_reflns_used 10064
_cell_measurement_temperature 173.1
_cell_measurement_theta_max 27.5
_cell_measurement_theta_min 3.1
_cell_volume 3443.3(8)
_computing_cell_refinement 'CrystalClear (Rigaku, 2007)'
_computing_data_collection 'CrystalClear (Rigaku, 2007)'
_computing_data_reduction 'CrystalStructure (Rigaku, 2007)'
_computing_molecular_graphics 'ORTEP-3 for Windows (Farrugia, 1997)'
_computing_publication_material 'CrystalStructure (Rigaku, 2007)'
_computing_structure_refinement 'SHELXL97 (Sheldrick, 2008)'
_computing_structure_solution 'SIR2004 (Burla <i>et al.</i>, 2004)'
_diffrn_ambient_temperature 173
_diffrn_detector_area_resol_mean 14.49
_diffrn_measured_fraction_theta_full 0.991
_diffrn_measured_fraction_theta_max 0.991
_diffrn_measurement_device_type 'Rigaku Mercury'
_diffrn_measurement_method \w
_diffrn_radiation_type 'Mo K\a'
_diffrn_radiation_wavelength 0.71070
_diffrn_reflns_av_R_equivalents 0.024
_diffrn_reflns_limit_h_max 19
_diffrn_reflns_limit_h_min -19
_diffrn_reflns_limit_k_max 14
_diffrn_reflns_limit_k_min -14
_diffrn_reflns_limit_l_max 24
_diffrn_reflns_limit_l_min -25
_diffrn_reflns_number 26752
_diffrn_reflns_theta_full 27.48
_diffrn_reflns_theta_max 27.48
_exptl_absorpt_coefficient_mu 0.720
_exptl_absorpt_correction_T_max 0.931
_exptl_absorpt_correction_T_min 0.881
_exptl_absorpt_correction_type numerical
_exptl_absorpt_process_details
;
Higashi, T. (1999). Program for Absorption Correction.
Rigaku Corporation, Tokyo, Japan.
;
_exptl_crystal_colour red
_exptl_crystal_density_diffrn 1.502
_exptl_crystal_density_method 'not measured'
_exptl_crystal_description block
_exptl_crystal_F_000 1620.00
_exptl_crystal_size_max 0.30
_exptl_crystal_size_mid 0.30
_exptl_crystal_size_min 0.10
_refine_diff_density_max 0.43
_refine_diff_density_min -0.39
_refine_ls_extinction_method none
_refine_ls_goodness_of_fit_ref 1.044
_refine_ls_hydrogen_treatment refall
_refine_ls_number_parameters 492
_refine_ls_number_reflns 7812
_refine_ls_R_factor_gt 0.0371
_refine_ls_shift/su_max 0.0010
_refine_ls_structure_factor_coef Fsqd
_refine_ls_weighting_details 'w = 1/[\s^2^(Fo^2^)+(0.0000P)^2^+0.0000P] where P=(Fo^2^+2Fc^2^)/3'
_refine_ls_weighting_scheme calc
_refine_ls_wR_factor_ref 0.0984
_reflns_number_gt 6913
_reflns_number_total 7812
_reflns_threshold_expression F^2^>2.0\s(F^2^)
_cod_data_source_file c2dt12056a.txt
_cod_data_source_block '[Co(BPPA)(MeOH)](ClO4)2'
_cod_original_cell_volume 3443.2(9)
_cod_original_formula_sum 'C29 H40 Cl2 Co N6 O11 '
_cod_database_code 7018500

loop_
_symmetry_equiv_pos_site_id
_symmetry_equiv_pos_as_xyz
1 +X,+Y,+Z
2 -X,1/2+Y,1/2-Z
3 -X,-Y,-Z
4 +X,1/2-Y,1/2+Z

loop_
_atom_site_label
_atom_site_type_symbol
_atom_site_fract_x
_atom_site_fract_y
_atom_site_fract_z
_atom_site_U_iso_or_equiv
_atom_site_adp_type
_atom_site_occupancy
_atom_site_symmetry_multiplicity
_atom_site_calc_flag
_atom_site_refinement_flags
Co(1) Co 0.729762(14) 0.245095(19) 0.154796(11) 0.01980(7) Uani 1.00 1 d .
Cl(1) Cl 0.55660(4) 0.28556(4) 0.35881(3) 0.03710(12) Uani 1.00 1 d .
Cl(2) Cl 0.88100(3) 0.64319(5) 0.04116(2) 0.03836(13) Uani 1.00 1 d .
O(1) O 0.85988(8) 0.30362(12) 0.19014(6) 0.0295(2) Uani 1.00 1 d .
O(2) O 0.70957(8) 0.37889(11) 0.22517(7) 0.0296(2) Uani 1.00 1 d .
O(3) O 0.73111(9) 0.39378(12) 0.08193(7) 0.0312(2) Uani 1.00 1 d .
O(6A) O 0.8152(3) 0.6879(4) 0.0793(2) 0.0899(12) Uani 0.71 1 d P
O(6B) O 0.8173(6) 0.6235(6) 0.0818(5) 0.059(2) Uani 0.29 1 d P
O(4) O 0.86033(16) 0.70273(16) -0.02227(9) 0.0702(6) Uani 1.00 1 d .
O(5) O 0.96230(12) 0.68361(17) 0.07844(9) 0.0581(4) Uani 1.00 1 d .
O(7A) O 0.8743(3) 0.5210(4) 0.0347(2) 0.0608(11) Uani 0.71 1 d P
O(8) O 0.53033(12) 0.33472(15) 0.29200(8) 0.0486(3) Uani 1.00 1 d .
O(9A) O 0.4806(3) 0.2198(5) 0.3759(2) 0.0745(15) Uani 0.46 1 d P
O(9B) O 0.5506(2) 0.1637(2) 0.3582(2) 0.0672(11) Uani 0.54 1 d P
O(10A) O 0.6209(4) 0.2022(6) 0.3590(2) 0.097(2) Uani 0.46 1 d P
O(10B) O 0.6469(3) 0.3162(6) 0.3861(3) 0.139(3) Uani 0.54 1 d P
O(11A) O 0.5760(4) 0.3723(3) 0.4077(2) 0.0540(11) Uani 0.46 1 d P
O(11B) O 0.5025(6) 0.3304(6) 0.3998(2) 0.142(3) Uani 0.54 1 d P
O(7B) O 0.9079(7) 0.5202(9) 0.0211(6) 0.050(2) Uani 0.29 1 d P
N(1) N 0.66109(9) 0.07390(12) 0.13001(7) 0.0239(3) Uani 1.00 1 d .
N(2) N 0.79983(10) 0.15343(14) 0.08251(8) 0.0280(3) Uani 1.00 1 d .
N(3) N 0.76039(9) 0.14122(12) 0.24884(7) 0.0219(2) Uani 1.00 1 d .
N(4) N 0.58589(10) 0.28496(13) 0.12069(7) 0.0245(3) Uani 1.00 1 d .
N(5) N 0.88950(10) 0.24531(12) 0.30079(8) 0.0261(3) Uani 1.00 1 d .
N(6) N 0.58780(11) 0.47524(14) 0.17036(8) 0.0303(3) Uani 1.00 1 d .
C(1) C 0.72169(12) -0.01540(15) 0.11202(10) 0.0288(3) Uani 1.00 1 d .
C(2) C 0.78096(12) 0.03954(16) 0.06928(9) 0.0275(3) Uani 1.00 1 d .
C(3) C 0.85988(14) 0.2042(2) 0.05107(11) 0.0378(4) Uani 1.00 1 d .
C(4) C 0.90138(15) 0.1443(2) 0.00560(12) 0.0446(5) Uani 1.00 1 d .
C(5) C 0.87889(15) 0.0286(2) -0.00912(11) 0.0464(5) Uani 1.00 1 d .
C(6) C 0.81763(14) -0.0249(2) 0.02255(10) 0.0381(4) Uani 1.00 1 d .
C(7) C 0.62949(12) 0.04074(17) 0.19281(10) 0.0300(3) Uani 1.00 1 d .
C(8) C 0.70293(12) 0.05299(15) 0.25290(9) 0.0246(3) Uani 1.00 1 d .
C(9) C 0.82572(11) 0.15721(15) 0.30255(9) 0.0237(3) Uani 1.00 1 d .
C(10) C 0.83592(13) 0.08753(17) 0.36103(9) 0.0305(3) Uani 1.00 1 d .
C(11) C 0.77767(14) -0.00301(17) 0.36331(10) 0.0332(4) Uani 1.00 1 d .
C(12) C 0.70974(13) -0.02120(16) 0.30832(9) 0.0296(3) Uani 1.00 1 d .
C(13) C 0.58768(12) 0.09052(16) 0.07217(9) 0.0293(3) Uani 1.00 1 d .
C(14) C 0.53935(12) 0.20218(17) 0.08043(9) 0.0271(3) Uani 1.00 1 d .
C(15) C 0.54487(12) 0.38689(17) 0.12770(9) 0.0285(3) Uani 1.00 1 d .
C(16) C 0.45917(14) 0.4108(2) 0.09394(11) 0.0391(4) Uani 1.00 1 d .
C(17) C 0.41404(14) 0.3255(2) 0.05288(12) 0.0457(5) Uani 1.00 1 d .
C(18) C 0.45409(13) 0.2186(2) 0.04650(11) 0.0384(4) Uani 1.00 1 d .
C(19) C 0.90590(11) 0.30932(15) 0.24722(9) 0.0241(3) Uani 1.00 1 d .
C(20) C 0.98764(12) 0.38796(16) 0.25916(10) 0.0296(3) Uani 1.00 1 d .
C(21) C 1.00678(15) 0.4436(2) 0.33068(12) 0.0450(5) Uani 1.00 1 d .
C(22) C 0.97264(15) 0.48541(19) 0.20574(12) 0.0441(5) Uani 1.00 1 d .
C(23) C 1.06534(14) 0.3116(2) 0.24895(14) 0.0482(5) Uani 1.00 1 d .
C(24) C 0.66221(12) 0.46671(16) 0.21834(9) 0.0269(3) Uani 1.00 1 d .
C(25) C 0.68660(13) 0.57614(17) 0.26280(11) 0.0332(4) Uani 1.00 1 d .
C(26) C 0.76405(17) 0.5457(2) 0.31882(16) 0.0651(8) Uani 1.00 1 d .
C(27) C 0.60972(14) 0.61777(18) 0.29518(11) 0.0351(4) Uani 1.00 1 d .
C(28) C 0.7114(2) 0.6737(2) 0.21644(16) 0.0622(7) Uani 1.00 1 d .
C(29) C 0.68804(16) 0.3887(2) 0.01193(11) 0.0511(6) Uani 1.00 1 d .
H(1A) H 0.6877 -0.0803 0.0864 0.035 Uiso 1.00 1 c R
H(1B) H 0.7574 -0.0488 0.1541 0.035 Uiso 1.00 1 c R
H(3C) H 0.8744 0.2846 0.0605 0.045 Uiso 1.00 1 c R
H(3O) H 0.7718(19) 0.439(2) 0.0840(14) 0.062(8) Uiso 1.00 1 c .
H(4) H 0.9445 0.1823 -0.0150 0.054 Uiso 1.00 1 c R
H(5) H 0.9236 0.2610 0.3402 0.031 Uiso 1.00 1 c R
H(5C) H 0.9055 -0.0140 -0.0409 0.056 Uiso 1.00 1 c R
H(6) H 0.5633 0.5455 0.1654 0.036 Uiso 1.00 1 c R
H(6C) H 0.8007 -0.1045 0.0126 0.046 Uiso 1.00 1 c R
H(7A) H 0.6082 -0.0417 0.1892 0.036 Uiso 1.00 1 c R
H(7B) H 0.5799 0.0924 0.1988 0.036 Uiso 1.00 1 c R
H(10) H 0.8823 0.1024 0.3986 0.037 Uiso 1.00 1 c R
H(11) H 0.7839 -0.0527 0.4022 0.040 Uiso 1.00 1 c R
H(12) H 0.6688 -0.0834 0.3088 0.036 Uiso 1.00 1 c R
H(13A) H 0.5468 0.0229 0.0695 0.035 Uiso 1.00 1 c R
H(13B) H 0.6107 0.0936 0.0291 0.035 Uiso 1.00 1 c R
H(16) H 0.4326 0.4848 0.0993 0.047 Uiso 1.00 1 c R
H(17) H 0.3559 0.3399 0.0291 0.055 Uiso 1.00 1 c R
H(18) H 0.4236 0.1575 0.0193 0.046 Uiso 1.00 1 c R
H(21A) H 1.0545 0.5010 0.3332 0.054 Uiso 1.00 1 c R
H(21B) H 1.0242 0.3818 0.3649 0.054 Uiso 1.00 1 c R
H(21C) H 0.9538 0.4832 0.3395 0.054 Uiso 1.00 1 c R
H(22A) H 1.0225 0.5401 0.2138 0.053 Uiso 1.00 1 c R
H(22B) H 0.9185 0.5281 0.2089 0.053 Uiso 1.00 1 c R
H(22C) H 0.9672 0.4507 0.1602 0.053 Uiso 1.00 1 c R
H(23A) H 1.0520 0.2739 0.2040 0.058 Uiso 1.00 1 c R
H(23B) H 1.0761 0.2510 0.2845 0.058 Uiso 1.00 1 c R
H(23C) H 1.1178 0.3610 0.2518 0.058 Uiso 1.00 1 c R
H(26A) H 0.7467 0.4839 0.3480 0.078 Uiso 1.00 1 c R
H(26B) H 0.7824 0.6160 0.3463 0.078 Uiso 1.00 1 c R
H(26C) H 0.8130 0.5174 0.2984 0.078 Uiso 1.00 1 c R
H(27A) H 0.5901 0.5529 0.3211 0.042 Uiso 1.00 1 c R
H(27B) H 0.5610 0.6429 0.2593 0.042 Uiso 1.00 1 c R
H(27C) H 0.6288 0.6841 0.3258 0.042 Uiso 1.00 1 c R
H(28A) H 0.7304 0.7440 0.2438 0.075 Uiso 1.00 1 c R
H(28B) H 0.6602 0.6931 0.1813 0.075 Uiso 1.00 1 c R
H(28C) H 0.7594 0.6461 0.1947 0.075 Uiso 1.00 1 c R
H(29A) H 0.6913 0.3082 -0.0052 0.061 Uiso 1.00 1 c R
H(29B) H 0.7171 0.4428 -0.0151 0.061 Uiso 1.00 1 c R
H(29C) H 0.6263 0.4115 0.0082 0.061 Uiso 1.00 1 c R

loop_
_atom_site_aniso_label
_atom_site_aniso_U_11
_atom_site_aniso_U_22
_atom_site_aniso_U_33
_atom_site_aniso_U_12
_atom_site_aniso_U_13
_atom_site_aniso_U_23
Co(1) 0.01899(13) 0.01847(12) 0.02126(12) -0.00009(8) 0.00202(9) 0.00084(8)
Cl(1) 0.0483(3) 0.0237(2) 0.0377(2) 0.00016(19) 0.0039(2) -0.00065(18)
Cl(2) 0.0406(2) 0.0392(2) 0.0314(2) -0.0120(2) -0.0031(2) 0.00295(19)
O(1) 0.0236(6) 0.0371(7) 0.0258(6) -0.0067(5) -0.0004(5) 0.0045(5)
O(2) 0.0298(6) 0.0257(6) 0.0311(6) 0.0073(5) -0.0000(5) -0.0047(5)
O(3) 0.0319(7) 0.0305(6) 0.0295(6) -0.0034(5) 0.0014(5) 0.0092(5)
O(6A) 0.072(2) 0.104(3) 0.108(3) 0.005(2) 0.051(2) 0.009(3)
O(6B) 0.049(4) 0.044(3) 0.094(5) -0.007(3) 0.038(3) -0.006(4)
O(4) 0.1261(18) 0.0377(9) 0.0347(8) -0.0017(10) -0.0164(10) 0.0015(7)
O(5) 0.0495(10) 0.0600(11) 0.0566(10) -0.0225(8) -0.0115(8) -0.0025(8)
O(7A) 0.085(3) 0.0335(16) 0.056(2) -0.027(2) -0.008(2) 0.0071(15)
O(8) 0.0597(10) 0.0451(9) 0.0393(8) -0.0033(7) 0.0052(7) 0.0089(6)
O(9A) 0.092(3) 0.082(3) 0.055(2) -0.055(3) 0.028(2) -0.008(2)
O(9B) 0.061(2) 0.0265(15) 0.102(3) -0.0044(15) -0.017(2) 0.0082(16)
O(10A) 0.130(5) 0.108(4) 0.058(2) 0.099(4) 0.032(3) 0.022(2)
O(10B) 0.094(3) 0.122(4) 0.162(5) -0.076(3) -0.075(3) 0.079(4)
O(11A) 0.084(3) 0.042(2) 0.0347(18) -0.023(2) 0.007(2) -0.0175(15)
O(11B) 0.241(8) 0.138(5) 0.064(3) 0.130(6) 0.070(4) 0.026(3)
O(7B) 0.068(6) 0.024(3) 0.060(5) 0.004(3) 0.019(4) -0.000(2)
N(1) 0.0221(7) 0.0221(6) 0.0265(7) -0.0013(5) 0.0020(5) -0.0006(5)
N(2) 0.0282(7) 0.0279(7) 0.0286(7) 0.0003(6) 0.0072(6) -0.0016(5)
N(3) 0.0230(7) 0.0200(6) 0.0227(6) 0.0021(5) 0.0041(5) 0.0020(5)
N(4) 0.0214(7) 0.0274(7) 0.0242(7) 0.0017(5) 0.0030(5) 0.0008(5)
N(5) 0.0269(7) 0.0265(7) 0.0222(7) -0.0029(5) -0.0022(6) 0.0005(5)
N(6) 0.0324(8) 0.0255(7) 0.0320(7) 0.0105(6) 0.0030(6) -0.0001(6)
C(1) 0.0302(9) 0.0212(8) 0.0331(9) 0.0006(6) 0.0008(7) -0.0030(6)
C(2) 0.0255(8) 0.0284(8) 0.0268(8) 0.0055(7) 0.0001(7) -0.0031(6)
C(3) 0.0386(11) 0.0390(10) 0.0388(10) -0.0019(8) 0.0149(9) 0.0012(8)
C(4) 0.0394(11) 0.0596(14) 0.0395(11) 0.0063(10) 0.0193(9) 0.0046(10)
C(5) 0.0420(12) 0.0648(15) 0.0338(10) 0.0152(11) 0.0105(9) -0.0079(10)
C(6) 0.0385(11) 0.0393(10) 0.0345(10) 0.0097(8) 0.0018(8) -0.0097(8)
C(7) 0.0266(9) 0.0301(9) 0.0340(9) -0.0073(7) 0.0078(7) 0.0047(7)
C(8) 0.0262(8) 0.0216(7) 0.0276(8) 0.0022(6) 0.0090(6) 0.0021(6)
C(9) 0.0266(8) 0.0212(7) 0.0232(7) 0.0029(6) 0.0046(6) 0.0007(6)
C(10) 0.0348(10) 0.0325(9) 0.0225(8) 0.0035(7) 0.0014(7) 0.0038(7)
C(11) 0.0446(11) 0.0301(9) 0.0269(8) 0.0054(8) 0.0123(8) 0.0081(7)
C(12) 0.0357(10) 0.0239(8) 0.0322(9) 0.0002(7) 0.0138(7) 0.0043(7)
C(13) 0.0253(9) 0.0294(9) 0.0302(9) -0.0037(7) -0.0023(7) -0.0024(7)
C(14) 0.0237(8) 0.0322(9) 0.0241(8) -0.0012(7) 0.0013(6) 0.0014(6)
C(15) 0.0272(9) 0.0328(9) 0.0250(8) 0.0062(7) 0.0036(7) 0.0020(7)
C(16) 0.0326(10) 0.0471(12) 0.0357(10) 0.0172(9) 0.0012(8) 0.0015(8)
C(17) 0.0278(10) 0.0618(14) 0.0416(11) 0.0133(10) -0.0088(9) -0.0013(10)
C(18) 0.0273(10) 0.0499(12) 0.0338(10) 0.0012(8) -0.0052(8) -0.0051(8)
C(19) 0.0210(8) 0.0225(7) 0.0277(8) 0.0026(6) 0.0016(6) 0.0003(6)
C(20) 0.0212(8) 0.0262(8) 0.0385(10) -0.0029(6) -0.0022(7) 0.0026(7)
C(21) 0.0394(11) 0.0457(12) 0.0455(12) -0.0138(9) -0.0033(9) -0.0070(9)
C(22) 0.0406(11) 0.0353(10) 0.0527(13) -0.0130(9) -0.0011(9) 0.0136(9)
C(23) 0.0256(10) 0.0439(12) 0.0744(16) -0.0013(9) 0.0077(10) -0.0034(11)
C(24) 0.0271(8) 0.0245(8) 0.0303(8) 0.0028(6) 0.0083(7) -0.0018(6)
C(25) 0.0312(10) 0.0254(8) 0.0444(11) 0.0003(7) 0.0103(8) -0.0101(7)
C(26) 0.0457(14) 0.0566(15) 0.0812(19) 0.0136(11) -0.0190(13) -0.0394(14)
C(27) 0.0417(11) 0.0295(9) 0.0370(10) 0.0004(8) 0.0149(8) -0.0063(7)
C(28) 0.0819(19) 0.0357(12) 0.0843(19) -0.0182(12) 0.0553(16) -0.0145(12)
C(29) 0.0482(13) 0.0665(15) 0.0335(11) -0.0075(11) -0.0055(9) 0.0210(10)

loop_
_atom_type_symbol
_atom_type_description
_atom_type_scat_dispersion_real
_atom_type_scat_dispersion_imag
_atom_type_scat_source
C C 0.003 0.002
;
International Tables for Crystallography
(1992, Vol. C, Tables 4.2.6.8 and 6.1.1.4)
;
H H 0.000 0.000
;
International Tables for Crystallography
(1992, Vol. C, Table 6.1.1.4)
;
Cl Cl 0.148 0.159
;
International Tables for Crystallography
(1992, Vol. C, Tables 4.2.6.8 and 6.1.1.4)
;
Co Co 0.349 0.972
;
International Tables for Crystallography
(1992, Vol. C, Tables 4.2.6.8 and 6.1.1.4)
;
N N 0.006 0.003
;
International Tables for Crystallography
(1992, Vol. C, Tables 4.2.6.8 and 6.1.1.4)
;
O O 0.011 0.006
;
International Tables for Crystallography
(1992, Vol. C, Tables 4.2.6.8 and 6.1.1.4)
;

loop_
_geom_angle_atom_site_label_1
_geom_angle_atom_site_label_2
_geom_angle_atom_site_label_3
_geom_angle
_geom_angle_publ_flag
O(1) Co(1) O(2) 78.73(4) yes
O(1) Co(1) O(3) 81.66(4) yes
O(1) Co(1) N(1) 137.27(5) yes
O(1) Co(1) N(2) 79.20(5) yes
O(1) Co(1) N(3) 81.00(4) yes
O(1) Co(1) N(4) 149.98(5) yes
O(2) Co(1) O(3) 84.92(5) yes
O(2) Co(1) N(1) 130.20(5) yes
O(2) Co(1) N(2) 155.83(5) yes
O(2) Co(1) N(3) 81.57(5) yes
O(2) Co(1) N(4) 78.28(4) yes
O(3) Co(1) N(1) 125.30(4) yes
O(3) Co(1) N(2) 82.24(5) yes
O(3) Co(1) N(3) 159.78(4) yes
O(3) Co(1) N(4) 77.31(5) yes
N(1) Co(1) N(2) 73.61(5) yes
N(1) Co(1) N(3) 74.85(4) yes
N(1) Co(1) N(4) 72.76(5) yes
N(2) Co(1) N(3) 104.55(5) yes
N(2) Co(1) N(4) 118.32(5) yes
N(3) Co(1) N(4) 114.21(5) yes
O(8) Cl(1) O(9A) 108.08(19) yes
O(8) Cl(1) O(9B) 111.93(19) yes
O(8) Cl(1) O(10A) 110.5(2) yes
O(8) Cl(1) O(10B) 110.0(2) yes
O(8) Cl(1) O(11A) 111.50(18) yes
O(8) Cl(1) O(11B) 108.2(2) yes
O(9A) Cl(1) O(10A) 105.0(3) yes
O(9A) Cl(1) O(10B) 141.9(3) yes
O(9A) Cl(1) O(11A) 105.9(3) yes
O(9A) Cl(1) O(11B) 56.8(3) yes
O(9B) Cl(1) O(10A) 50.2(3) yes
O(9B) Cl(1) O(10B) 107.6(3) yes
O(9B) Cl(1) O(11A) 136.4(2) yes
O(9B) Cl(1) O(11B) 109.1(3) yes
O(10A) Cl(1) O(11A) 115.4(3) yes
O(10A) Cl(1) O(11B) 141.0(3) yes
O(10B) Cl(1) O(11A) 59.6(3) yes
O(10B) Cl(1) O(11B) 110.0(4) yes
O(6A) Cl(2) O(4) 103.6(2) yes
O(6A) Cl(2) O(5) 104.53(19) yes
O(6A) Cl(2) O(7A) 110.1(2) yes
O(6A) Cl(2) O(7B) 134.3(4) yes
O(6B) Cl(2) O(4) 121.7(3) yes
O(6B) Cl(2) O(5) 113.5(3) yes
O(6B) Cl(2) O(7A) 81.2(3) yes
O(6B) Cl(2) O(7B) 105.1(5) yes
O(4) Cl(2) O(5) 110.19(12) yes
O(4) Cl(2) O(7A) 113.0(2) yes
O(4) Cl(2) O(7B) 103.2(4) yes
O(5) Cl(2) O(7A) 114.47(19) yes
O(5) Cl(2) O(7B) 100.0(3) yes
Co(1) O(1) C(19) 132.68(12) yes
Co(1) O(2) C(24) 131.49(11) yes
Co(1) O(3) C(29) 123.10(13) yes
Co(1) O(3) H(3O) 123.5(19) yes
C(29) O(3) H(3O) 107(2) yes
Cl(2) O(6A) O(6B) 70.5(9) yes
Cl(2) O(6B) O(6A) 80.1(9) yes
Cl(2) O(7A) O(7B) 90.1(10) yes
Cl(1) O(9A) O(9B) 58.1(2) yes
Cl(1) O(9A) O(11B) 57.5(4) yes
O(9B) O(9A) O(11B) 111.3(5) yes
Cl(1) O(9B) O(9A) 65.6(2) yes
Cl(1) O(9B) O(10A) 64.3(3) yes
O(9A) O(9B) O(10A) 127.4(4) yes
Cl(1) O(10A) O(9B) 65.5(4) yes
Cl(1) O(10A) O(10B) 62.0(3) yes
O(9B) O(10A) O(10B) 122.5(6) yes
Cl(1) O(10B) O(10A) 57.0(3) yes
Cl(1) O(10B) O(11A) 57.9(3) yes
O(10A) O(10B) O(11A) 110.2(5) yes
Cl(1) O(11A) O(10B) 62.5(3) yes
Cl(1) O(11A) O(11B) 63.6(3) yes
O(10B) O(11A) O(11B) 123.3(5) yes
Cl(1) O(11B) O(9A) 65.8(4) yes
Cl(1) O(11B) O(11A) 64.0(4) yes
O(9A) O(11B) O(11A) 124.8(7) yes
Cl(2) O(7B) O(7A) 65.6(10) yes
Co(1) N(1) C(1) 110.84(10) yes
Co(1) N(1) C(7) 104.72(10) yes
Co(1) N(1) C(13) 109.20(10) yes
C(1) N(1) C(7) 111.09(13) yes
C(1) N(1) C(13) 109.32(13) yes
C(7) N(1) C(13) 111.60(13) yes
Co(1) N(2) C(2) 117.70(13) yes
Co(1) N(2) C(3) 124.57(13) yes
C(2) N(2) C(3) 117.73(17) yes
Co(1) N(3) C(8) 114.24(10) yes
Co(1) N(3) C(9) 128.43(11) yes
C(8) N(3) C(9) 117.28(14) yes
Co(1) N(4) C(14) 115.28(11) yes
Co(1) N(4) C(15) 127.16(11) yes
C(14) N(4) C(15) 116.84(14) yes
C(9) N(5) C(19) 129.43(14) yes
C(9) N(5) H(5) 115.3 yes
C(19) N(5) H(5) 115.3 yes
C(15) N(6) C(24) 128.45(16) yes
C(15) N(6) H(6) 115.8 yes
C(24) N(6) H(6) 115.8 yes
N(1) C(1) C(2) 109.80(14) yes
N(1) C(1) H(1A) 109.7 yes
N(1) C(1) H(1B) 109.7 yes
C(2) C(1) H(1A) 109.7 yes
C(2) C(1) H(1B) 109.7 yes
H(1A) C(1) H(1B) 108.2 yes
N(2) C(2) C(1) 114.99(16) yes
N(2) C(2) C(6) 122.62(18) yes
C(1) C(2) C(6) 122.28(17) yes
N(2) C(3) C(4) 122.8(2) yes
N(2) C(3) H(3C) 118.6 yes
C(4) C(3) H(3C) 118.6 yes
C(3) C(4) C(5) 118.6(2) yes
C(3) C(4) H(4) 120.7 yes
C(5) C(4) H(4) 120.7 yes
C(4) C(5) C(6) 119.4(2) yes
C(4) C(5) H(5C) 120.3 yes
C(6) C(5) H(5C) 120.3 yes
C(2) C(6) C(5) 118.7(2) yes
C(2) C(6) H(6C) 120.6 yes
C(5) C(6) H(6C) 120.6 yes
N(1) C(7) C(8) 109.49(15) yes
N(1) C(7) H(7A) 109.8 yes
N(1) C(7) H(7B) 109.8 yes
C(8) C(7) H(7A) 109.8 yes
C(8) C(7) H(7B) 109.8 yes
H(7A) C(7) H(7B) 108.2 yes
N(3) C(8) C(7) 115.49(15) yes
N(3) C(8) C(12) 123.25(15) yes
C(7) C(8) C(12) 121.25(16) yes
N(3) C(9) N(5) 120.17(15) yes
N(3) C(9) C(10) 122.86(16) yes
N(5) C(9) C(10) 116.94(14) yes
C(9) C(10) C(11) 118.69(16) yes
C(9) C(10) H(10) 120.7 yes
C(11) C(10) H(10) 120.7 yes
C(10) C(11) C(12) 119.38(17) yes
C(10) C(11) H(11) 120.3 yes
C(12) C(11) H(11) 120.3 yes
C(8) C(12) C(11) 118.50(17) yes
C(8) C(12) H(12) 120.7 yes
C(11) C(12) H(12) 120.8 yes
N(1) C(13) C(14) 110.52(13) yes
N(1) C(13) H(13A) 109.5 yes
N(1) C(13) H(13B) 109.5 yes
C(14) C(13) H(13A) 109.5 yes
C(14) C(13) H(13B) 109.5 yes
H(13A) C(13) H(13B) 108.1 yes
N(4) C(14) C(13) 115.58(14) yes
N(4) C(14) C(18) 123.54(18) yes
C(13) C(14) C(18) 120.84(17) yes
N(4) C(15) N(6) 120.11(15) yes
N(4) C(15) C(16) 122.91(17) yes
N(6) C(15) C(16) 116.99(17) yes
C(15) C(16) C(17) 118.8(2) yes
C(15) C(16) H(16) 120.6 yes
C(17) C(16) H(16) 120.6 yes
C(16) C(17) C(18) 119.24(19) yes
C(16) C(17) H(17) 120.4 yes
C(18) C(17) H(17) 120.4 yes
C(14) C(18) C(17) 118.61(19) yes
C(14) C(18) H(18) 120.7 yes
C(17) C(18) H(18) 120.7 yes
O(1) C(19) N(5) 122.84(15) yes
O(1) C(19) C(20) 119.64(16) yes
N(5) C(19) C(20) 117.48(14) yes
C(19) C(20) C(21) 113.17(17) yes
C(19) C(20) C(22) 107.53(14) yes
C(19) C(20) C(23) 107.33(15) yes
C(21) C(20) C(22) 109.25(16) yes
C(21) C(20) C(23) 109.70(16) yes
C(22) C(20) C(23) 109.80(18) yes
C(20) C(21) H(21A) 109.5 yes
C(20) C(21) H(21B) 109.5 yes
C(20) C(21) H(21C) 109.5 yes
H(21A) C(21) H(21B) 109.5 yes
H(21A) C(21) H(21C) 109.5 yes
H(21B) C(21) H(21C) 109.5 yes
C(20) C(22) H(22A) 109.5 yes
C(20) C(22) H(22B) 109.5 yes
C(20) C(22) H(22C) 109.5 yes
H(22A) C(22) H(22B) 109.5 yes
H(22A) C(22) H(22C) 109.5 yes
H(22B) C(22) H(22C) 109.5 yes
C(20) C(23) H(23A) 109.5 yes
C(20) C(23) H(23B) 109.5 yes
C(20) C(23) H(23C) 109.5 yes
H(23A) C(23) H(23B) 109.5 yes
H(23A) C(23) H(23C) 109.5 yes
H(23B) C(23) H(23C) 109.5 yes
O(2) C(24) N(6) 123.09(16) yes
O(2) C(24) C(25) 121.04(15) yes
N(6) C(24) C(25) 115.83(15) yes
C(24) C(25) C(26) 108.48(17) yes
C(24) C(25) C(27) 111.58(16) yes
C(24) C(25) C(28) 107.28(18) yes
C(26) C(25) C(27) 109.17(19) yes
C(26) C(25) C(28) 110.83(19) yes
C(27) C(25) C(28) 109.49(18) yes
C(25) C(26) H(26A) 109.5 yes
C(25) C(26) H(26B) 109.5 yes
C(25) C(26) H(26C) 109.5 yes
H(26A) C(26) H(26B) 109.5 yes
H(26A) C(26) H(26C) 109.5 yes
H(26B) C(26) H(26C) 109.5 yes
C(25) C(27) H(27A) 109.5 yes
C(25) C(27) H(27B) 109.5 yes
C(25) C(27) H(27C) 109.5 yes
H(27A) C(27) H(27B) 109.5 yes
H(27A) C(27) H(27C) 109.5 yes
H(27B) C(27) H(27C) 109.5 yes
C(25) C(28) H(28A) 109.5 yes
C(25) C(28) H(28B) 109.5 yes
C(25) C(28) H(28C) 109.5 yes
H(28A) C(28) H(28B) 109.5 yes
H(28A) C(28) H(28C) 109.5 yes
H(28B) C(28) H(28C) 109.5 yes
O(3) C(29) H(29A) 109.5 yes
O(3) C(29) H(29B) 109.5 yes
O(3) C(29) H(29C) 109.5 yes
H(29A) C(29) H(29B) 109.5 yes
H(29A) C(29) H(29C) 109.5 yes
H(29B) C(29) H(29C) 109.5 yes

loop_
_geom_bond_atom_site_label_1
_geom_bond_atom_site_label_2
_geom_bond_distance
_geom_bond_publ_flag
Co(1) O(1) 2.1125(12) yes
Co(1) O(2) 2.1306(13) yes
Co(1) O(3) 2.2299(14) yes
Co(1) N(1) 2.2248(13) yes
Co(1) N(2) 2.2196(17) yes
Co(1) N(3) 2.1916(13) yes
Co(1) N(4) 2.2494(14) yes
Cl(1) O(8) 1.4322(16) yes
Cl(1) O(9A) 1.486(5) yes
Cl(1) O(9B) 1.385(3) yes
Cl(1) O(10A) 1.372(7) yes
Cl(1) O(10B) 1.444(5) yes
Cl(1) O(11A) 1.378(4) yes
Cl(1) O(11B) 1.374(8) yes
Cl(2) O(6A) 1.471(5) yes
Cl(2) O(6B) 1.408(11) yes
Cl(2) O(4) 1.4175(18) yes
Cl(2) O(5) 1.4130(17) yes
Cl(2) O(7A) 1.394(4) yes
Cl(2) O(7B) 1.530(11) yes
O(1) C(19) 1.2268(19) yes
O(2) C(24) 1.229(2) yes
O(3) C(29) 1.432(2) yes
O(3) H(3O) 0.81(3) yes
O(6A) O(6B) 0.733(8) yes
O(7A) O(7B) 0.630(13) yes
O(9A) O(9B) 1.359(7) yes
O(9A) O(11B) 1.363(9) yes
O(9B) O(10A) 1.169(8) yes
O(10A) O(10B) 1.431(9) yes
O(10B) O(11A) 1.404(8) yes
O(11A) O(11B) 1.216(10) yes
N(1) C(1) 1.470(2) yes
N(1) C(7) 1.477(2) yes
N(1) C(13) 1.472(2) yes
N(2) C(2) 1.340(2) yes
N(2) C(3) 1.345(2) yes
N(3) C(8) 1.352(2) yes
N(3) C(9) 1.341(2) yes
N(4) C(14) 1.353(2) yes
N(4) C(15) 1.339(2) yes
N(5) C(9) 1.410(2) yes
N(5) C(19) 1.355(2) yes
N(5) H(5) 0.880 yes
N(6) C(15) 1.400(2) yes
N(6) C(24) 1.356(2) yes
N(6) H(6) 0.880 yes
C(1) C(2) 1.501(2) yes
C(1) H(1A) 0.990 yes
C(1) H(1B) 0.990 yes
C(2) C(6) 1.388(2) yes
C(3) C(4) 1.384(3) yes
C(3) H(3C) 0.950 yes
C(4) C(5) 1.376(3) yes
C(4) H(4) 0.950 yes
C(5) C(6) 1.375(3) yes
C(5) H(5C) 0.950 yes
C(6) H(6C) 0.950 yes
C(7) C(8) 1.496(2) yes
C(7) H(7A) 0.990 yes
C(7) H(7B) 0.990 yes
C(8) C(12) 1.378(2) yes
C(9) C(10) 1.394(2) yes
C(10) C(11) 1.373(2) yes
C(10) H(10) 0.950 yes
C(11) C(12) 1.386(2) yes
C(11) H(11) 0.950 yes
C(12) H(12) 0.950 yes
C(13) C(14) 1.496(2) yes
C(13) H(13A) 0.990 yes
C(13) H(13B) 0.990 yes
C(14) C(18) 1.378(2) yes
C(15) C(16) 1.397(2) yes
C(16) C(17) 1.372(3) yes
C(16) H(16) 0.950 yes
C(17) C(18) 1.379(3) yes
C(17) H(17) 0.950 yes
C(18) H(18) 0.950 yes
C(19) C(20) 1.530(2) yes
C(20) C(21) 1.538(3) yes
C(20) C(22) 1.523(2) yes
C(20) C(23) 1.526(3) yes
C(21) H(21A) 0.980 yes
C(21) H(21B) 0.980 yes
C(21) H(21C) 0.980 yes
C(22) H(22A) 0.980 yes
C(22) H(22B) 0.980 yes
C(22) H(22C) 0.980 yes
C(23) H(23A) 0.980 yes
C(23) H(23B) 0.980 yes
C(23) H(23C) 0.980 yes
C(24) C(25) 1.532(2) yes
C(25) C(26) 1.518(3) yes
C(25) C(27) 1.532(3) yes
C(25) C(28) 1.536(3) yes
C(26) H(26A) 0.980 yes
C(26) H(26B) 0.980 yes
C(26) H(26C) 0.980 yes
C(27) H(27A) 0.980 yes
C(27) H(27B) 0.980 yes
C(27) H(27C) 0.980 yes
C(28) H(28A) 0.980 yes
C(28) H(28B) 0.980 yes
C(28) H(28C) 0.980 yes
C(29) H(29A) 0.980 yes
C(29) H(29B) 0.980 yes
C(29) H(29C) 0.980 yes

loop_
_geom_contact_atom_site_label_1
_geom_contact_atom_site_label_2
_geom_contact_distance
_geom_contact_site_symmetry_2
Cl(1) H(6) 3.281 2_645
Cl(1) H(7A) 3.217 2_655
Cl(1) H(13A) 3.566 2_655
Cl(1) H(16) 3.509 2_645
Cl(1) H(27A) 3.191 .
Cl(1) H(27B) 3.143 2_645
Cl(1) H(28B) 3.463 2_645
Cl(1) H(29A) 3.274 4_555
Cl(2) H(3O) 3.08(3) .
Cl(2) H(4) 3.467 3_765
Cl(2) H(6C) 3.130 1_565
Cl(2) H(11) 3.072 4_554
Cl(2) H(21B) 3.459 2_755
Cl(2) H(22B) 3.539 .
Cl(2) H(22C) 3.317 .
Cl(2) H(29B) 3.435 .
O(2) O(8) 3.334(2) .
O(2) O(10B) 3.596(7) .
O(3) O(6A) 3.586(4) .
O(3) O(6B) 2.928(7) .
O(3) O(7A) 2.945(5) .
O(3) O(7B) 3.503(12) .
O(6A) O(3) 3.586(4) .
O(6A) C(6) 3.452(5) 1_565
O(6A) C(28) 3.429(6) .
O(6A) H(1A) 3.307 1_565
O(6A) H(1B) 3.529 1_565
O(6A) H(3O) 2.91(3) .
O(6A) H(6C) 2.694 1_565
O(6A) H(17) 3.105 3_665
O(6A) H(21B) 3.351 2_755
O(6A) H(22B) 3.315 .
O(6A) H(23B) 3.004 2_755
O(6A) H(28B) 3.426 .
O(6A) H(28C) 2.650 .
O(6A) H(29B) 3.537 .
O(6B) O(3) 2.928(7) .
O(6B) C(22) 3.482(9) .
O(6B) C(28) 3.447(11) .
O(6B) C(29) 3.464(8) .
O(6B) H(3O) 2.21(3) .
O(6B) H(6C) 3.372 1_565
O(6B) H(17) 3.168 3_665
O(6B) H(22B) 2.927 .
O(6B) H(22C) 3.211 .
O(6B) H(23B) 3.207 2_755
O(6B) H(28B) 3.506 .
O(6B) H(28C) 2.588 .
O(6B) H(29B) 3.037 .
O(4) C(6) 3.318(2) 1_565
O(4) C(11) 3.300(2) 4_554
O(4) H(4) 3.247 3_765
O(4) H(5C) 3.324 1_565
O(4) H(6C) 2.522 1_565
O(4) H(11) 2.429 4_554
O(4) H(17) 3.359 3_665
O(4) H(26B) 3.373 4_564
O(5) N(5) 3.080(2) 2_755
O(5) C(4) 3.522(3) 3_765
O(5) C(10) 3.315(2) 2_755
O(5) C(21) 3.448(3) 2_755
O(5) C(22) 3.374(2) .
O(5) H(4) 2.586 3_765
O(5) H(5) 2.334 2_755
O(5) H(6C) 3.540 1_565
O(5) H(10) 2.537 2_755
O(5) H(21B) 2.508 2_755
O(5) H(22A) 3.142 .
O(5) H(22B) 3.319 .
O(5) H(22C) 3.099 .
O(5) H(23B) 3.005 2_755
O(7A) O(3) 2.945(5) .
O(7A) C(11) 3.474(4) 4_554
O(7A) C(22) 3.490(5) .
O(7A) C(29) 3.208(5) .
O(7A) H(3C) 2.731 .
O(7A) H(3O) 2.22(3) .
O(7A) H(10) 3.080 4_554
O(7A) H(11) 2.774 4_554
O(7A) H(22B) 3.416 .
O(7A) H(22C) 2.761 .
O(7A) H(29B) 2.607 .
O(8) O(2) 3.334(2) .
O(8) N(6) 3.168(2) .
O(8) C(7) 3.458(2) 2_655
O(8) C(15) 3.381(2) .
O(8) C(24) 3.114(2) .
O(8) C(27) 3.435(2) .
O(8) C(27) 3.517(2) 2_645
O(8) H(6) 3.584 .
O(8) H(7A) 2.647 2_655
O(8) H(7B) 3.485 .
O(8) H(7B) 3.408 2_655
O(8) H(12) 3.476 2_655
O(8) H(27A) 2.668 .
O(8) H(27B) 2.691 2_645
O(8) H(27C) 3.514 2_645
O(8) H(28B) 3.486 2_645
O(9A) N(6) 3.050(5) 2_645
O(9A) C(18) 3.575(5) 4_555
O(9A) C(28) 3.232(5) 2_645
O(9A) H(6) 2.200 2_645
O(9A) H(7A) 3.199 2_655
O(9A) H(16) 2.984 2_645
O(9A) H(18) 3.444 4_555
O(9A) H(27B) 2.793 2_645
O(9A) H(28B) 2.283 2_645
O(9A) H(29C) 3.470 4_555
O(9B) N(6) 3.005(4) 2_645
O(9B) C(12) 3.518(4) .
O(9B) C(15) 3.505(3) 2_645
O(9B) C(16) 3.037(4) 2_645
O(9B) C(27) 3.599(4) 2_645
O(9B) C(29) 3.442(4) 4_555
O(9B) H(6) 2.196 2_645
O(9B) H(7B) 3.395 .
O(9B) H(12) 3.585 .
O(9B) H(16) 2.196 2_645
O(9B) H(27B) 2.650 2_645
O(9B) H(28B) 3.228 2_645
O(9B) H(29A) 3.170 4_555
O(9B) H(29B) 3.472 4_555
O(9B) H(29C) 3.122 4_555
O(10A) N(3) 3.429(7) .
O(10A) C(8) 3.158(6) .
O(10A) C(9) 3.595(7) .
O(10A) C(10) 3.568(7) .
O(10A) C(11) 3.353(7) .
O(10A) C(12) 3.140(7) .
O(10A) C(29) 3.206(5) 4_555
O(10A) H(6) 3.318 2_645
O(10A) H(7B) 3.379 .
O(10A) H(12) 3.512 .
O(10A) H(16) 2.778 2_645
O(10A) H(27B) 3.385 2_645
O(10A) H(29A) 2.728 4_555
O(10A) H(29B) 3.138 4_555
O(10A) H(29C) 3.232 4_555
O(10B) O(2) 3.596(7) .
O(10B) C(26) 3.575(7) .
O(10B) C(29) 3.394(7) 4_555
O(10B) H(13B) 3.180 4_555
O(10B) H(26A) 2.650 .
O(10B) H(27A) 3.039 .
O(10B) H(29A) 2.572 4_555
O(10B) H(29B) 3.593 4_555
O(11A) C(13) 3.282(4) 4_555
O(11A) H(7A) 3.279 2_655
O(11A) H(13A) 2.657 2_655
O(11A) H(13A) 3.550 4_555
O(11A) H(13B) 2.414 4_555
O(11A) H(18) 3.548 2_655
O(11A) H(18) 3.552 4_555
O(11A) H(26A) 3.344 .
O(11A) H(27A) 2.715 .
O(11A) H(29A) 3.040 4_555
O(11B) C(7) 3.446(7) 2_655
O(11B) C(13) 3.356(8) 2_655
O(11B) C(13) 3.560(5) 4_555
O(11B) C(14) 3.562(5) 4_555
O(11B) C(18) 3.204(6) 4_555
O(11B) H(1A) 3.174 2_655
O(11B) H(6) 3.561 2_645
O(11B) H(7A) 2.657 2_655
O(11B) H(13A) 2.429 2_655
O(11B) H(13B) 2.931 4_555
O(11B) H(18) 2.880 4_555
O(11B) H(27A) 3.388 .
O(11B) H(28B) 3.140 2_645
O(11B) H(29A) 3.539 4_555
O(7B) O(3) 3.503(12) .
O(7B) O(7B) 3.154(16) 3_765
O(7B) C(10) 3.408(11) 4_554
O(7B) C(11) 3.412(11) 4_554
O(7B) H(3C) 2.861 .
O(7B) H(3O) 2.80(3) .
O(7B) H(10) 3.469 2_755
O(7B) H(10) 2.777 4_554
O(7B) H(11) 2.783 4_554
O(7B) H(22C) 2.866 .
O(7B) H(29B) 3.037 .
N(2) H(21A) 3.079 2_745
N(3) O(10A) 3.429(7) .
N(3) H(22A) 3.497 2_745
N(5) O(5) 3.080(2) 2_745
N(5) H(22A) 2.740 2_745
N(6) O(8) 3.168(2) .
N(6) O(9A) 3.050(5) 2_655
N(6) O(9B) 3.005(4) 2_655
C(1) H(18) 3.509 3_655
C(1) H(21A) 3.436 2_745
C(2) H(21A) 2.933 2_745
C(2) H(21B) 3.541 2_745
C(3) H(21A) 3.355 2_745
C(4) O(5) 3.522(3) 3_765
C(4) H(5) 3.549 4_554
C(4) H(5C) 3.291 3_755
C(4) H(10) 3.560 4_554
C(4) H(21A) 3.554 2_745
C(5) H(4) 3.597 3_755
C(5) H(5C) 3.304 3_755
C(5) H(21A) 3.482 2_745
C(5) H(21B) 3.419 2_745
C(5) H(21C) 3.436 4_554
C(5) H(26A) 3.187 4_554
C(5) H(26B) 3.410 4_554
C(6) O(6A) 3.452(5) 1_545
C(6) O(4) 3.318(2) 1_545
C(6) H(21A) 3.186 2_745
C(6) H(21B) 3.178 2_745
C(6) H(26A) 3.483 4_554
C(7) O(8) 3.458(2) 2_645
C(7) O(11B) 3.445(7) 2_645
C(7) H(27A) 3.362 2_645
C(7) H(27B) 3.466 2_645
C(8) O(10A) 3.158(6) .
C(8) H(23C) 3.542 2_745
C(8) H(28A) 3.540 1_545
C(9) O(10A) 3.595(7) .
C(9) H(22A) 2.771 2_745
C(10) O(5) 3.315(2) 2_745
C(10) O(10A) 3.568(7) .
C(10) O(7B) 3.408(11) 4_555
C(10) H(22A) 2.924 2_745
C(10) H(22C) 3.515 2_745
C(10) H(23C) 3.576 2_745
C(10) H(29B) 3.366 4_555
C(11) O(4) 3.300(2) 4_555
C(11) O(7A) 3.474(4) 4_555
C(11) O(10A) 3.353(7) .
C(11) O(7B) 3.412(11) 4_555
C(11) H(16) 3.476 2_645
C(11) H(23C) 3.416 2_745
C(11) H(29B) 2.845 4_555
C(12) O(9B) 3.518(4) .
C(12) O(10A) 3.140(7) .
C(12) H(16) 3.128 2_645
C(12) H(23C) 3.399 2_745
C(12) H(28A) 3.002 1_545
C(13) O(11A) 3.282(4) 4_554
C(13) O(11B) 3.356(8) 2_645
C(13) O(11B) 3.560(5) 4_554
C(13) H(13A) 3.431 3_655
C(13) H(18) 3.340 3_655
C(14) O(11B) 3.562(5) 4_554
C(14) H(27A) 3.496 2_645
C(14) H(27C) 3.485 2_645
C(15) O(8) 3.381(2) .
C(15) O(9B) 3.505(3) 2_655
C(16) O(9B) 3.037(4) 2_655
C(16) H(12) 3.023 2_655
C(16) H(27C) 3.443 2_645
C(16) H(29B) 3.327 3_665
C(16) H(29C) 2.992 3_665
C(17) H(12) 3.415 2_655
C(17) H(27C) 3.078 2_645
C(17) H(29B) 3.320 3_665
C(17) H(29C) 3.239 3_665
C(18) O(9A) 3.575(5) 4_554
C(18) O(11B) 3.204(6) 4_554
C(18) H(1A) 3.482 3_655
C(18) H(13A) 3.585 3_655
C(18) H(27A) 3.415 2_645
C(18) H(27C) 3.085 2_645
C(19) H(22A) 3.292 2_745
C(21) O(5) 3.448(3) 2_745
C(21) H(5C) 3.344 4_555
C(22) O(6B) 3.482(9) .
C(22) O(5) 3.374(2) .
C(22) O(7A) 3.490(5) .
C(22) H(10) 3.591 2_755
C(22) H(23B) 3.121 2_755
C(23) H(1B) 3.433 2_755
C(23) H(22A) 3.503 2_745
C(23) H(22B) 3.322 2_745
C(23) H(28A) 3.231 2_745
C(23) H(28C) 3.318 2_745
C(24) O(8) 3.114(2) .
C(26) O(10B) 3.575(7) .
C(26) H(5C) 3.235 4_555
C(27) O(8) 3.435(2) .
C(27) O(8) 3.517(2) 2_655
C(27) O(9B) 3.599(4) 2_655
C(27) H(7B) 2.975 2_655
C(27) H(12) 3.509 1_565
C(28) O(6A) 3.429(6) .
C(28) O(6B) 3.447(11) .
C(28) O(9A) 3.232(5) 2_655
C(28) H(1B) 3.508 1_565
C(28) H(7A) 3.598 1_565
C(28) H(12) 3.448 1_565
C(28) H(23B) 3.408 2_755
C(28) H(23C) 3.359 2_755
C(29) O(6B) 3.464(8) .
C(29) O(7A) 3.208(5) .
C(29) O(9B) 3.442(4) 4_554
C(29) O(10A) 3.206(5) 4_554
C(29) O(10B) 3.394(7) 4_554
C(29) H(11) 3.418 4_554
C(29) H(16) 2.987 3_665
C(29) H(17) 3.226 3_665
H(1A) O(6A) 3.307 1_545
H(1A) O(11B) 3.174 2_645
H(1A) C(18) 3.482 3_655
H(1A) H(18) 2.611 3_655
H(1A) H(28B) 3.269 1_545
H(1B) O(6A) 3.529 1_545
H(1B) C(23) 3.433 2_745
H(1B) C(28) 3.508 1_545
H(1B) H(21A) 2.930 2_745
H(1B) H(21B) 3.560 2_745
H(1B) H(23B) 3.481 2_745
H(1B) H(23C) 2.635 2_745
H(1B) H(28A) 3.031 1_545
H(1B) H(28B) 3.383 1_545
H(1B) H(28C) 3.554 1_545
H(3C) O(7A) 2.731 .
H(3C) O(7B) 2.861 .
H(3C) H(10) 3.500 4_554
H(3O) Cl(2) 3.08(3) .
H(3O) O(6A) 2.91(3) .
H(3O) O(6B) 2.21(3) .
H(3O) O(7A) 2.22(3) .
H(3O) O(7B) 2.80(3) .
H(4) Cl(2) 3.467 3_765
H(4) O(4) 3.247 3_765
H(4) O(5) 2.586 3_765
H(4) C(5) 3.597 3_755
H(4) H(5) 2.918 4_554
H(4) H(5C) 3.052 3_755
H(4) H(10) 3.041 4_554
H(4) H(21B) 2.985 4_554
H(4) H(21C) 3.484 4_554
H(5) O(5) 2.334 2_745
H(5) C(4) 3.549 4_555
H(5) H(4) 2.918 4_555
H(5) H(22A) 2.911 2_745
H(5C) O(4) 3.324 1_545
H(5C) C(4) 3.291 3_755
H(5C) C(5) 3.304 3_755
H(5C) C(21) 3.344 4_554
H(5C) C(26) 3.235 4_554
H(5C) H(4) 3.052 3_755
H(5C) H(5C) 3.089 3_755
H(5C) H(21B) 3.235 4_554
H(5C) H(21C) 2.655 4_554
H(5C) H(26A) 3.006 4_554
H(5C) H(26B) 2.903 4_554
H(5C) H(26C) 3.259 4_554
H(6) Cl(1) 3.281 2_655
H(6) O(8) 3.584 .
H(6) O(9A) 2.200 2_655
H(6) O(9B) 2.196 2_655
H(6) O(10A) 3.318 2_655
H(6) O(11B) 3.561 2_655
H(6C) Cl(2) 3.130 1_545
H(6C) O(6A) 2.694 1_545
H(6C) O(6B) 3.372 1_545
H(6C) O(4) 2.522 1_545
H(6C) O(5) 3.540 1_545
H(6C) H(17) 3.598 3_655
H(6C) H(18) 3.463 3_655
H(6C) H(21B) 3.296 2_745
H(6C) H(26A) 3.513 4_554
H(6C) H(26B) 3.281 4_554
H(7A) Cl(1) 3.217 2_645
H(7A) O(8) 2.647 2_645
H(7A) O(9A) 3.199 2_645
H(7A) O(11A) 3.279 2_645
H(7A) O(11B) 2.657 2_645
H(7A) C(28) 3.598 1_545
H(7A) H(27A) 3.222 2_645
H(7A) H(28A) 3.147 1_545
H(7A) H(28B) 3.126 1_545
H(7B) O(8) 3.485 .
H(7B) O(8) 3.408 2_645
H(7B) O(9B) 3.395 .
H(7B) O(10A) 3.379 .
H(7B) C(27) 2.975 2_645
H(7B) H(27A) 2.626 2_645
H(7B) H(27B) 2.545 2_645
H(7B) H(27C) 3.342 2_645
H(10) O(5) 2.537 2_745
H(10) O(7A) 3.080 4_555
H(10) O(7B) 3.469 2_745
H(10) O(7B) 2.777 4_555
H(10) C(4) 3.560 4_555
H(10) C(22) 3.591 2_745
H(10) H(3C) 3.500 4_555
H(10) H(4) 3.041 4_555
H(10) H(22A) 2.990 2_745
H(10) H(22C) 3.285 2_745
H(10) H(29B) 3.381 4_555
H(11) Cl(2) 3.072 4_555
H(11) O(4) 2.429 4_555
H(11) O(7A) 2.774 4_555
H(11) O(7B) 2.783 4_555
H(11) C(29) 3.418 4_555
H(11) H(16) 3.373 2_645
H(11) H(17) 3.026 2_645
H(11) H(29B) 2.448 4_555
H(12) O(8) 3.476 2_645
H(12) O(9B) 3.585 .
H(12) O(10A) 3.512 .
H(12) C(16) 3.023 2_645
H(12) C(17) 3.415 2_645
H(12) C(27) 3.509 1_545
H(12) C(28) 3.448 1_545
H(12) H(16) 2.740 2_645
H(12) H(17) 3.439 2_645
H(12) H(27B) 3.575 1_545
H(12) H(27C) 2.745 1_545
H(12) H(28A) 2.625 1_545
H(12) H(28B) 3.577 1_545
H(13A) Cl(1) 3.566 2_645
H(13A) O(11A) 2.657 2_645
H(13A) O(11A) 3.550 4_554
H(13A) O(11B) 2.429 2_645
H(13A) C(13) 3.431 3_655
H(13A) C(18) 3.585 3_655
H(13A) H(13A) 2.925 3_655
H(13A) H(13B) 3.124 3_655
H(13A) H(18) 2.800 3_655
H(13A) H(27A) 3.333 2_645
H(13B) O(10B) 3.180 4_554
H(13B) O(11A) 2.414 4_554
H(13B) O(11B) 2.931 4_554
H(13B) H(13A) 3.124 3_655
H(13B) H(18) 3.022 3_655
H(16) Cl(1) 3.509 2_655
H(16) O(9A) 2.984 2_655
H(16) O(9B) 2.196 2_655
H(16) O(10A) 2.778 2_655
H(16) C(11) 3.476 2_655
H(16) C(12) 3.128 2_655
H(16) C(29) 2.987 3_665
H(16) H(11) 3.373 2_655
H(16) H(12) 2.740 2_655
H(16) H(29A) 3.372 3_665
H(16) H(29B) 2.722 3_665
H(16) H(29C) 2.466 3_665
H(17) O(6A) 3.105 3_665
H(17) O(6B) 3.168 3_665
H(17) O(4) 3.359 3_665
H(17) C(29) 3.226 3_665
H(17) H(6C) 3.598 3_655
H(17) H(11) 3.026 2_655
H(17) H(12) 3.439 2_655
H(17) H(27C) 3.362 2_645
H(17) H(29B) 2.704 3_665
H(17) H(29C) 2.943 3_665
H(18) O(9A) 3.444 4_554
H(18) O(11A) 3.548 2_645
H(18) O(11A) 3.552 4_554
H(18) O(11B) 2.880 4_554
H(18) C(1) 3.509 3_655
H(18) C(13) 3.340 3_655
H(18) H(1A) 2.611 3_655
H(18) H(6C) 3.463 3_655
H(18) H(13A) 2.800 3_655
H(18) H(13B) 3.022 3_655
H(18) H(27A) 3.443 2_645
H(18) H(27C) 3.353 2_645
H(21A) N(2) 3.079 2_755
H(21A) C(1) 3.436 2_755
H(21A) C(2) 2.933 2_755
H(21A) C(3) 3.355 2_755
H(21A) C(4) 3.554 2_755
H(21A) C(5) 3.482 2_755
H(21A) C(6) 3.186 2_755
H(21A) H(1B) 2.930 2_755
H(21A) H(23A) 3.521 2_755
H(21B) Cl(2) 3.459 2_745
H(21B) O(6A) 3.351 2_745
H(21B) O(5) 2.508 2_745
H(21B) C(2) 3.541 2_755
H(21B) C(5) 3.419 2_755
H(21B) C(6) 3.178 2_755
H(21B) H(1B) 3.560 2_755
H(21B) H(4) 2.985 4_555
H(21B) H(5C) 3.235 4_555
H(21B) H(6C) 3.296 2_755
H(21C) C(5) 3.436 4_555
H(21C) H(4) 3.484 4_555
H(21C) H(5C) 2.655 4_555
H(21C) H(23A) 3.407 2_755
H(22A) O(5) 3.142 .
H(22A) N(3) 3.497 2_755
H(22A) N(5) 2.740 2_755
H(22A) C(9) 2.771 2_755
H(22A) C(10) 2.924 2_755
H(22A) C(19) 3.292 2_755
H(22A) C(23) 3.503 2_755
H(22A) H(5) 2.911 2_755
H(22A) H(10) 2.990 2_755
H(22A) H(23A) 3.430 2_755
H(22A) H(23B) 2.842 2_755
H(22B) Cl(2) 3.539 .
H(22B) O(6A) 3.315 .
H(22B) O(6B) 2.927 .
H(22B) O(5) 3.319 .
H(22B) O(7A) 3.416 .
H(22B) C(23) 3.322 2_755
H(22B) H(23A) 3.272 2_755
H(22B) H(23B) 2.532 2_755
H(22C) Cl(2) 3.317 .
H(22C) O(6B) 3.211 .
H(22C) O(5) 3.099 .
H(22C) O(7A) 2.761 .
H(22C) O(7B) 2.866 .
H(22C) C(10) 3.515 2_755
H(22C) H(10) 3.285 2_755
H(23A) H(21A) 3.521 2_745
H(23A) H(21C) 3.407 2_745
H(23A) H(22A) 3.430 2_745
H(23A) H(22B) 3.272 2_745
H(23A) H(26B) 3.429 2_745
H(23A) H(26C) 3.588 2_745
H(23A) H(28A) 3.352 2_745
H(23A) H(28C) 3.536 2_745
H(23B) O(6A) 3.004 2_745
H(23B) O(6B) 3.207 2_745
H(23B) O(5) 3.005 2_745
H(23B) C(22) 3.121 2_745
H(23B) C(28) 3.408 2_745
H(23B) H(1B) 3.481 2_755
H(23B) H(22A) 2.842 2_745
H(23B) H(22B) 2.532 2_745
H(23B) H(28A) 3.152 2_745
H(23B) H(28C) 2.770 2_745
H(23C) C(8) 3.542 2_755
H(23C) C(10) 3.576 2_755
H(23C) C(11) 3.416 2_755
H(23C) C(12) 3.399 2_755
H(23C) C(28) 3.359 2_745
H(23C) H(1B) 2.635 2_755
H(23C) H(28A) 2.687 2_745
H(23C) H(28C) 3.153 2_745
H(26A) O(10B) 2.650 .
H(26A) O(11A) 3.344 .
H(26A) C(5) 3.187 4_555
H(26A) C(6) 3.483 4_555
H(26A) H(5C) 3.006 4_555
H(26A) H(6C) 3.513 4_555
H(26B) O(4) 3.373 4_565
H(26B) C(5) 3.410 4_555
H(26B) H(5C) 2.903 4_555
H(26B) H(6C) 3.281 4_555
H(26B) H(23A) 3.429 2_755
H(26C) H(5C) 3.259 4_555
H(26C) H(23A) 3.588 2_755
H(27A) Cl(1) 3.191 .
H(27A) O(8) 2.668 .
H(27A) O(10B) 3.039 .
H(27A) O(11A) 2.715 .
H(27A) O(11B) 3.388 .
H(27A) C(7) 3.362 2_655
H(27A) C(14) 3.496 2_655
H(27A) C(18) 3.415 2_655
H(27A) H(7A) 3.222 2_655
H(27A) H(7B) 2.626 2_655
H(27A) H(13A) 3.333 2_655
H(27A) H(18) 3.443 2_655
H(27B) Cl(1) 3.143 2_655
H(27B) O(8) 2.691 2_655
H(27B) O(9A) 2.793 2_655
H(27B) O(9B) 2.650 2_655
H(27B) O(10A) 3.385 2_655
H(27B) C(7) 3.466 2_655
H(27B) H(7B) 2.545 2_655
H(27B) H(12) 3.575 1_565
H(27C) O(8) 3.514 2_655
H(27C) C(14) 3.485 2_655
H(27C) C(16) 3.443 2_655
H(27C) C(17) 3.078 2_655
H(27C) C(18) 3.085 2_655
H(27C) H(7B) 3.342 2_655
H(27C) H(12) 2.745 1_565
H(27C) H(17) 3.362 2_655
H(27C) H(18) 3.353 2_655
H(28A) C(8) 3.540 1_565
H(28A) C(12) 3.002 1_565
H(28A) C(23) 3.231 2_755
H(28A) H(1B) 3.031 1_565
H(28A) H(7A) 3.147 1_565
H(28A) H(12) 2.625 1_565
H(28A) H(23A) 3.352 2_755
H(28A) H(23B) 3.152 2_755
H(28A) H(23C) 2.687 2_755
H(28B) Cl(1) 3.463 2_655
H(28B) O(6A) 3.426 .
H(28B) O(6B) 3.506 .
H(28B) O(8) 3.486 2_655
H(28B) O(9A) 2.283 2_655
H(28B) O(9B) 3.228 2_655
H(28B) O(11B) 3.140 2_655
H(28B) H(1A) 3.269 1_565
H(28B) H(1B) 3.383 1_565
H(28B) H(7A) 3.126 1_565
H(28B) H(12) 3.577 1_565
H(28C) O(6A) 2.650 .
H(28C) O(6B) 2.588 .
H(28C) C(23) 3.318 2_755
H(28C) H(1B) 3.554 1_565
H(28C) H(23A) 3.536 2_755
H(28C) H(23B) 2.770 2_755
H(28C) H(23C) 3.153 2_755
H(29A) Cl(1) 3.274 4_554
H(29A) O(9B) 3.170 4_554
H(29A) O(10A) 2.728 4_554
H(29A) O(10B) 2.572 4_554
H(29A) O(11A) 3.040 4_554
H(29A) O(11B) 3.539 4_554
H(29A) H(16) 3.372 3_665
H(29B) Cl(2) 3.435 .
H(29B) O(6A) 3.537 .
H(29B) O(6B) 3.037 .
H(29B) O(7A) 2.607 .
H(29B) O(9B) 3.472 4_554
H(29B) O(10A) 3.138 4_554
H(29B) O(10B) 3.593 4_554
H(29B) O(7B) 3.037 .
H(29B) C(10) 3.366 4_554
H(29B) C(11) 2.845 4_554
H(29B) C(16) 3.327 3_665
H(29B) C(17) 3.320 3_665
H(29B) H(10) 3.381 4_554
H(29B) H(11) 2.448 4_554
H(29B) H(16) 2.722 3_665
H(29B) H(17) 2.704 3_665
H(29C) O(9A) 3.470 4_554
H(29C) O(9B) 3.122 4_554
H(29C) O(10A) 3.232 4_554
H(29C) C(16) 2.992 3_665
H(29C) C(17) 3.239 3_665
H(29C) H(16) 2.466 3_665
H(29C) H(17) 2.943 3_665

loop_
_geom_torsion_atom_site_label_1
_geom_torsion_atom_site_label_2
_geom_torsion_atom_site_label_3
_geom_torsion_atom_site_label_4
_geom_torsion
O(1) Co(1) O(2) C(24) 125.18(17)
O(2) Co(1) O(1) C(19) 57.65(16)
O(1) Co(1) O(3) C(29) 142.55(16)
O(3) Co(1) O(1) C(19) 144.09(16)
O(1) Co(1) N(1) C(1) -24.90(14)
O(1) Co(1) N(1) C(7) 94.97(11)
O(1) Co(1) N(1) C(13) -145.39(10)
N(1) Co(1) O(1) C(19) -81.31(18)
O(1) Co(1) N(2) C(2) 134.99(12)
O(1) Co(1) N(2) C(3) -45.02(14)
N(2) Co(1) O(1) C(19) -132.28(17)
O(1) Co(1) N(3) C(8) -166.04(13)
O(1) Co(1) N(3) C(9) 16.71(14)
N(3) Co(1) O(1) C(19) -25.47(16)
O(1) Co(1) N(4) C(14) 156.57(12)
O(1) Co(1) N(4) C(15) -13.3(2)
N(4) Co(1) O(1) C(19) 98.29(18)
O(2) Co(1) O(3) C(29) -138.13(16)
O(3) Co(1) O(2) C(24) 42.69(16)
O(2) Co(1) N(1) C(1) -147.43(10)
O(2) Co(1) N(1) C(7) -27.56(12)
O(2) Co(1) N(1) C(13) 92.09(12)
N(1) Co(1) O(2) C(24) -90.51(17)
O(2) Co(1) N(2) C(2) 159.37(12)
O(2) Co(1) N(2) C(3) -20.6(2)
N(2) Co(1) O(2) C(24) 100.75(19)
O(2) Co(1) N(3) C(8) 114.13(12)
O(2) Co(1) N(3) C(9) -63.12(15)
N(3) Co(1) O(2) C(24) -152.39(17)
O(2) Co(1) N(4) C(14) -162.71(13)
O(2) Co(1) N(4) C(15) 27.46(14)
N(4) Co(1) O(2) C(24) -35.38(16)
O(3) Co(1) N(1) C(1) 95.41(11)
O(3) Co(1) N(1) C(7) -144.72(9)
O(3) Co(1) N(1) C(13) -25.07(13)
N(1) Co(1) O(3) C(29) -1.15(18)
O(3) Co(1) N(2) C(2) -142.07(12)
O(3) Co(1) N(2) C(3) 37.92(14)
N(2) Co(1) O(3) C(29) 62.40(16)
O(3) Co(1) N(3) C(8) 162.72(14)
O(3) Co(1) N(3) C(9) -14.5(2)
N(3) Co(1) O(3) C(29) 173.72(17)
O(3) Co(1) N(4) C(14) 109.93(13)
O(3) Co(1) N(4) C(15) -59.91(15)
N(4) Co(1) O(3) C(29) -59.03(15)
N(1) Co(1) N(2) C(2) -11.68(11)
N(1) Co(1) N(2) C(3) 168.31(15)
N(2) Co(1) N(1) C(1) 27.79(10)
N(2) Co(1) N(1) C(7) 147.66(10)
N(2) Co(1) N(1) C(13) -92.69(11)
N(1) Co(1) N(3) C(8) -21.61(12)
N(1) Co(1) N(3) C(9) 161.14(16)
N(3) Co(1) N(1) C(1) -82.75(11)
N(3) Co(1) N(1) C(7) 37.12(9)
N(3) Co(1) N(1) C(13) 156.76(12)
N(1) Co(1) N(4) C(14) -23.71(12)
N(1) Co(1) N(4) C(15) 166.45(16)
N(4) Co(1) N(1) C(1) 155.31(12)
N(4) Co(1) N(1) C(7) -84.82(10)
N(4) Co(1) N(1) C(13) 34.83(11)
N(2) Co(1) N(3) C(8) -89.76(12)
N(2) Co(1) N(3) C(9) 93.00(15)
N(3) Co(1) N(2) C(2) 57.35(12)
N(3) Co(1) N(2) C(3) -122.65(14)
N(2) Co(1) N(4) C(14) 36.10(14)
N(2) Co(1) N(4) C(15) -133.74(14)
N(4) Co(1) N(2) C(2) -71.05(13)
N(4) Co(1) N(2) C(3) 108.95(14)
N(3) Co(1) N(4) C(14) -87.63(13)
N(3) Co(1) N(4) C(15) 102.54(15)
N(4) Co(1) N(3) C(8) 41.09(13)
N(4) Co(1) N(3) C(9) -136.15(14)
O(8) Cl(1) O(9A) O(9B) 104.8(2)
O(8) Cl(1) O(9A) O(11B) -100.3(3)
O(8) Cl(1) O(9B) O(9A) -97.7(2)
O(8) Cl(1) O(9B) O(10A) 98.9(3)
O(8) Cl(1) O(10A) O(9B) -102.0(3)
O(8) Cl(1) O(10A) O(10B) 102.2(3)
O(8) Cl(1) O(10B) O(10A) -102.9(3)
O(8) Cl(1) O(10B) O(11A) 103.8(2)
O(8) Cl(1) O(11A) O(10B) -101.3(3)
O(8) Cl(1) O(11A) O(11B) 96.9(3)
O(8) Cl(1) O(11B) O(9A) 100.1(2)
O(8) Cl(1) O(11B) O(11A) -103.5(3)
O(9A) Cl(1) O(9B) O(10A) -163.4(4)
O(9B) Cl(1) O(9A) O(11B) 154.9(4)
O(9A) Cl(1) O(10A) O(9B) 14.3(3)
O(9A) Cl(1) O(10A) O(10B) -141.5(3)
O(10A) Cl(1) O(9A) O(9B) -13.1(3)
O(10A) Cl(1) O(9A) O(11B) 141.8(3)
O(9A) Cl(1) O(10B) O(10A) 76.8(6)
O(9A) Cl(1) O(10B) O(11A) -76.5(5)
O(10B) Cl(1) O(9A) O(9B) -75.0(5)
O(10B) Cl(1) O(9A) O(11B) 80.0(6)
O(9A) Cl(1) O(11A) O(10B) 141.4(3)
O(9A) Cl(1) O(11A) O(11B) -20.4(4)
O(11A) Cl(1) O(9A) O(9B) -135.7(3)
O(11A) Cl(1) O(9A) O(11B) 19.3(4)
O(9A) Cl(1) O(11B) O(11A) 156.4(4)
O(11B) Cl(1) O(9A) O(9B) -154.9(4)
O(9B) Cl(1) O(10A) O(10B) -155.8(5)
O(10A) Cl(1) O(9B) O(9A) 163.4(4)
O(9B) Cl(1) O(10B) O(10A) 19.3(4)
O(9B) Cl(1) O(10B) O(11A) -134.0(3)
O(10B) Cl(1) O(9B) O(9A) 141.3(3)
O(10B) Cl(1) O(9B) O(10A) -22.1(4)
O(9B) Cl(1) O(11A) O(10B) 83.8(5)
O(9B) Cl(1) O(11A) O(11B) -78.0(5)
O(11A) Cl(1) O(9B) O(9A) 77.2(4)
O(11A) Cl(1) O(9B) O(10A) -86.2(5)
O(9B) Cl(1) O(11B) O(9A) -21.9(3)
O(9B) Cl(1) O(11B) O(11A) 134.5(3)
O(11B) Cl(1) O(9B) O(9A) 22.0(4)
O(11B) Cl(1) O(9B) O(10A) -141.4(4)
O(10A) Cl(1) O(10B) O(11A) -153.3(4)
O(10B) Cl(1) O(10A) O(9B) 155.8(5)
O(10A) Cl(1) O(11A) O(10B) 25.8(4)
O(10A) Cl(1) O(11A) O(11B) -136.0(4)
O(11A) Cl(1) O(10A) O(9B) 130.4(3)
O(11A) Cl(1) O(10A) O(10B) -25.4(4)
O(10A) Cl(1) O(11B) O(9A) -71.5(7)
O(10A) Cl(1) O(11B) O(11A) 84.9(7)
O(11B) Cl(1) O(10A) O(9B) 69.4(7)
O(11B) Cl(1) O(10A) O(10B) -86.3(7)
O(10B) Cl(1) O(11A) O(11B) -161.8(5)
O(11A) Cl(1) O(10B) O(10A) 153.3(4)
O(10B) Cl(1) O(11B) O(9A) -139.7(3)
O(10B) Cl(1) O(11B) O(11A) 16.7(4)
O(11B) Cl(1) O(10B) O(10A) 138.0(4)
O(11B) Cl(1) O(10B) O(11A) -15.3(4)
O(11A) Cl(1) O(11B) O(9A) -156.4(4)
O(11B) Cl(1) O(11A) O(10B) 161.8(5)
O(4) Cl(2) O(6A) O(6B) 132.2(8)
O(5) Cl(2) O(6A) O(6B) -112.3(8)
O(6A) Cl(2) O(7A) O(7B) -174.5(10)
O(7A) Cl(2) O(6A) O(6B) 11.1(8)
O(6A) Cl(2) O(7B) O(7A) 7.2(14)
O(7B) Cl(2) O(6A) O(6B) 7.9(10)
O(4) Cl(2) O(6B) O(6A) -57.8(9)
O(5) Cl(2) O(6B) O(6A) 77.6(8)
O(6B) Cl(2) O(7A) O(7B) -169.0(11)
O(7A) Cl(2) O(6B) O(6A) -169.5(8)
O(6B) Cl(2) O(7B) O(7A) 11.2(11)
O(7B) Cl(2) O(6B) O(6A) -174.1(7)
O(4) Cl(2) O(7A) O(7B) 70.2(11)
O(4) Cl(2) O(7B) O(7A) -117.2(10)
O(5) Cl(2) O(7A) O(7B) -57.1(11)
O(5) Cl(2) O(7B) O(7A) 129.1(9)
Co(1) O(1) C(19) N(5) 20.0(2)
Co(1) O(1) C(19) C(20) -162.37(12)
Co(1) O(2) C(24) N(6) 25.6(2)
Co(1) O(2) C(24) C(25) -152.09(14)
Cl(1) O(9A) O(9B) O(10A) 18.9(4)
Cl(1) O(9A) O(11B) O(11A) -26.0(4)
O(9B) O(9A) O(11B) Cl(1) 22.7(3)
O(9B) O(9A) O(11B) O(11A) -3.3(7)
O(11B) O(9A) O(9B) Cl(1) -22.5(3)
O(11B) O(9A) O(9B) O(10A) -3.6(7)
Cl(1) O(9B) O(10A) O(10B) 25.4(5)
O(9A) O(9B) O(10A) Cl(1) -19.1(4)
O(9A) O(9B) O(10A) O(10B) 6.3(8)
Cl(1) O(10A) O(10B) O(11A) 23.9(3)
O(9B) O(10A) O(10B) Cl(1) -26.3(5)
O(9B) O(10A) O(10B) O(11A) -2.4(8)
Cl(1) O(10B) O(11A) O(11B) 19.6(5)
O(10A) O(10B) O(11A) Cl(1) -23.7(3)
O(10A) O(10B) O(11A) O(11B) -4.1(7)
Cl(1) O(11A) O(11B) O(9A) 26.4(4)
O(10B) O(11A) O(11B) Cl(1) -19.4(5)
O(10B) O(11A) O(11B) O(9A) 7.0(8)
Co(1) N(1) C(1) C(2) -39.93(15)
Co(1) N(1) C(7) C(8) -48.54(15)
Co(1) N(1) C(13) C(14) -42.60(17)
C(1) N(1) C(7) C(8) 71.16(17)
C(7) N(1) C(1) C(2) -155.91(13)
C(1) N(1) C(13) C(14) -164.01(15)
C(13) N(1) C(1) C(2) 80.49(16)
C(7) N(1) C(13) C(14) 72.70(18)
C(13) N(1) C(7) C(8) -166.56(14)
Co(1) N(2) C(2) C(1) -6.89(18)
Co(1) N(2) C(2) C(6) 176.88(13)
Co(1) N(2) C(3) C(4) -179.16(15)
C(2) N(2) C(3) C(4) 0.8(2)
C(3) N(2) C(2) C(1) 173.11(15)
C(3) N(2) C(2) C(6) -3.1(2)
Co(1) N(3) C(8) C(7) 0.6(2)
Co(1) N(3) C(8) C(12) -178.94(15)
Co(1) N(3) C(9) N(5) -4.8(2)
Co(1) N(3) C(9) C(10) 177.09(13)
C(8) N(3) C(9) N(5) 178.03(16)
C(8) N(3) C(9) C(10) -0.1(2)
C(9) N(3) C(8) C(7) 178.13(16)
C(9) N(3) C(8) C(12) -1.4(2)
Co(1) N(4) C(14) C(13) 7.6(2)
Co(1) N(4) C(14) C(18) -170.07(16)
Co(1) N(4) C(15) N(6) -12.4(2)
Co(1) N(4) C(15) C(16) 167.60(15)
C(14) N(4) C(15) N(6) 177.86(17)
C(14) N(4) C(15) C(16) -2.1(2)
C(15) N(4) C(14) C(13) 178.49(16)
C(15) N(4) C(14) C(18) 0.9(2)
C(9) N(5) C(19) O(1) 5.5(2)
C(9) N(5) C(19) C(20) -172.23(16)
C(19) N(5) C(9) N(3) -12.2(2)
C(19) N(5) C(9) C(10) 166.01(18)
C(15) N(6) C(24) O(2) 9.4(3)
C(15) N(6) C(24) C(25) -172.83(19)
C(24) N(6) C(15) N(4) -14.3(3)
C(24) N(6) C(15) C(16) 165.6(2)
N(1) C(1) C(2) N(2) 31.10(19)
N(1) C(1) C(2) C(6) -152.65(16)
N(2) C(2) C(6) C(5) 3.1(2)
C(1) C(2) C(6) C(5) -172.83(17)
N(2) C(3) C(4) C(5) 1.4(3)
C(3) C(4) C(5) C(6) -1.3(3)
C(4) C(5) C(6) C(2) -0.8(2)
N(1) C(7) C(8) N(3) 33.5(2)
N(1) C(7) C(8) C(12) -146.99(17)
N(3) C(8) C(12) C(11) 1.5(2)
C(7) C(8) C(12) C(11) -177.99(18)
N(3) C(9) C(10) C(11) 1.4(2)
N(5) C(9) C(10) C(11) -176.80(17)
C(9) C(10) C(11) C(12) -1.2(3)
C(10) C(11) C(12) C(8) -0.1(2)
N(1) C(13) C(14) N(4) 23.5(2)
N(1) C(13) C(14) C(18) -158.86(18)
N(4) C(14) C(18) C(17) 1.0(3)
C(13) C(14) C(18) C(17) -176.5(2)
N(4) C(15) C(16) C(17) 1.5(3)
N(6) C(15) C(16) C(17) -178.5(2)
C(15) C(16) C(17) C(18) 0.5(3)
C(16) C(17) C(18) C(14) -1.6(3)
O(1) C(19) C(20) C(21) 146.50(17)
O(1) C(19) C(20) C(22) 25.8(2)
O(1) C(19) C(20) C(23) -92.3(2)
N(5) C(19) C(20) C(21) -35.7(2)
N(5) C(19) C(20) C(22) -156.47(17)
N(5) C(19) C(20) C(23) 85.5(2)
O(2) C(24) C(25) C(26) -9.3(2)
O(2) C(24) C(25) C(27) -129.61(19)
O(2) C(24) C(25) C(28) 110.5(2)
N(6) C(24) C(25) C(26) 172.88(19)
N(6) C(24) C(25) C(27) 52.6(2)
N(6) C(24) C(25) C(28) -67.3(2)
